data_7709762
loop_
_publ_author_name
'Jiang, Jianwei'
'Choi, Sohee'
'Oh, Jaehyun'
'Choi, Jihyun'
'Sun, Ho-Jung'
'Yoon, Sungho'

_publ_section_title
;
 Formation of mononuclear N,O-chelate zirconium complexes by direct
 insertion of epoxide into tetrakis(dimethylamido)zirconium: highly
 promising approach for developing an ALD precursor of ZrO2 thin films
;
_journal_name_full 'Dalton Transactions'
_journal_paper_doi 10.1039/D1DT04207F
_journal_year 2022
_chemical_formula_sum 'C16 H42 N4 O2 Zr'
_chemical_formula_weight 413.75
_chemical_properties_physical Air-sensitive,Oxygen-sensitive
_space_group_crystal_system triclinic
_space_group_IT_number 2
_space_group_name_Hall '-P 1'
_space_group_name_H-M_alt 'P -1'
_atom_sites_solution_hydrogens geom
_audit_block_doi 10.5517/ccdc.csd.cc296bd8
_audit_creation_method SHELXL-2018/3
_audit_update_record
;
2021-11-10 deposited with the CCDC.	2022-03-03 downloaded from the CCDC.
;
_cell_angle_alpha 75.6210(10)
_cell_angle_beta 86.3200(10)
_cell_angle_gamma 65.266(2)
_cell_formula_units_Z 2
_cell_length_a 8.8032(2)
_cell_length_b 9.05680(10)
_cell_length_c 15.4925(2)
_cell_measurement_reflns_used 10944
_cell_measurement_temperature 293(2)
_cell_measurement_theta_max 79.0560
_cell_measurement_theta_min 5.5340
_cell_volume 1085.63(4)
_computing_structure_refinement 'SHELXL-2018/3 (Sheldrick, 2018)'
_computing_structure_solution 'SHELXT 2014/5 (Sheldrick, 2014)'
_diffrn_ambient_temperature 293(2)
_diffrn_measured_fraction_theta_full 0.998
_diffrn_measured_fraction_theta_max 0.969
_diffrn_measurement_device_type 'XtaLAB AFC12 (RINC): Kappa dual home/near'
_diffrn_measurement_method 'phi and omega scans'
_diffrn_radiation_type CuK\a
_diffrn_radiation_wavelength 1.54184
_diffrn_reflns_av_R_equivalents 0.0455
_diffrn_reflns_av_unetI/netI 0.0401
_diffrn_reflns_Laue_measured_fraction_full 0.998
_diffrn_reflns_Laue_measured_fraction_max 0.969
_diffrn_reflns_limit_h_max 11
_diffrn_reflns_limit_h_min -11
_diffrn_reflns_limit_k_max 11
_diffrn_reflns_limit_k_min -11
_diffrn_reflns_limit_l_max 15
_diffrn_reflns_limit_l_min -19
_diffrn_reflns_number 14033
_diffrn_reflns_point_group_measured_fraction_full 0.998
_diffrn_reflns_point_group_measured_fraction_max 0.969
_diffrn_reflns_theta_full 67.684
_diffrn_reflns_theta_max 79.130
_diffrn_reflns_theta_min 5.539
_diffrn_source 'fine-focus sealed X-ray tube'
_exptl_absorpt_coefficient_mu 4.249
_exptl_absorpt_correction_T_max 1.00000
_exptl_absorpt_correction_T_min 0.57654
_exptl_absorpt_correction_type multi-scan
_exptl_absorpt_process_details 'SCALE3 ABSPACK'
_exptl_crystal_colour colourless
_exptl_crystal_density_diffrn 1.266
_exptl_crystal_density_meas ?
_exptl_crystal_density_method 'not measured'
_exptl_crystal_description cube
_exptl_crystal_F_000 444
_exptl_crystal_size_max 0.235
_exptl_crystal_size_mid 0.146
_exptl_crystal_size_min 0.108
_refine_diff_density_max 0.723
_refine_diff_density_min -0.886
_refine_diff_density_rms 0.087
_refine_ls_extinction_method none
_refine_ls_goodness_of_fit_ref 1.701
_refine_ls_hydrogen_treatment constr
_refine_ls_matrix_type full
_refine_ls_number_parameters 220
_refine_ls_number_reflns 4560
_refine_ls_number_restraints 0
_refine_ls_restrained_S_all 1.701
_refine_ls_R_factor_all 0.0334
_refine_ls_R_factor_gt 0.0324
_refine_ls_shift/su_max 0.001
_refine_ls_shift/su_mean 0.000
_refine_ls_structure_factor_coef Fsqd
_refine_ls_weighting_details 'w=1/[\s^2^(Fo^2^)+0.3306P] where P=(Fo^2^+2Fc^2^)/3'
_refine_ls_weighting_scheme calc
_refine_ls_wR_factor_gt 0.0783
_refine_ls_wR_factor_ref 0.0786
_reflns_Friedel_coverage 0.000
_reflns_number_gt 4357
_reflns_number_total 4560
_reflns_threshold_expression 'I > 2\s(I)'
_cod_data_source_file d1dt04207f2.cif
_cod_data_source_block YSH-Jiang-Zr
_cod_depositor_comments
;
The following automatic conversions were performed:

data item '_exptl_crystal_density_meas' value 'not measured' was
changed to '?' -- the value is perceived as not measured.

Automatic conversion script
Id: cif_fix_values 7556 2019-12-06 15:28:31Z antanas 
;
_cod_original_cell_volume 1085.63(3)
_cod_database_code 7709762
_shelx_shelxl_version_number 2018/3
_shelx_space_group_comment
;
The symmetry employed for this shelxl refinement is uniquely defined
by the following loop, which should always be used as a source of
symmetry information in preference to the above space-group names.
They are only intended as comments.
;

loop_
_space_group_symop_operation_xyz
'x, y, z'
'-x, -y, -z'

loop_
_atom_site_label
_atom_site_type_symbol
_atom_site_fract_x
_atom_site_fract_y
_atom_site_fract_z
_atom_site_U_iso_or_equiv
_atom_site_adp_type
_atom_site_occupancy
_atom_site_site_symmetry_order
_atom_site_calc_flag
_atom_site_refinement_flags_posn
_atom_site_refinement_flags_adp
_atom_site_refinement_flags_occupancy
_atom_site_disorder_assembly
_atom_site_disorder_group
Zr1 Zr 0.33059(2) 0.37449(2) 0.73267(2) 0.01412(7) Uani 1 1 d . . . . .
O2 O 0.2001(2) 0.2389(2) 0.79134(11) 0.0210(4) Uani 1 1 d . . . . .
O10 O 0.5713(2) 0.2038(2) 0.76339(11) 0.0216(4) Uani 1 1 d . . . . .
N19 N 0.1227(2) 0.5447(3) 0.64499(13) 0.0166(4) Uani 1 1 d . . . . .
N22 N 0.4102(2) 0.5712(3) 0.71535(14) 0.0188(4) Uani 1 1 d . . . . .
N5 N 0.2920(3) 0.3928(3) 0.88593(14) 0.0212(4) Uani 1 1 d . . . . .
N13 N 0.4149(3) 0.2117(3) 0.62185(13) 0.0182(4) Uani 1 1 d . . . . .
C18 C -0.0420(3) 0.5418(4) 0.64988(17) 0.0233(5) Uani 1 1 d . . . . .
H18A H -0.064263 0.512586 0.598059 0.035 Uiso 1 1 calc R U . . .
H18B H -0.125694 0.650499 0.652333 0.035 Uiso 1 1 calc R U . . .
H18C H -0.044586 0.460312 0.702467 0.035 Uiso 1 1 calc R U . . .
C20 C 0.1253(3) 0.6650(3) 0.56366(17) 0.0226(5) Uani 1 1 d . . . . .
H20A H 0.232637 0.669477 0.559908 0.034 Uiso 1 1 calc R U . . .
H20B H 0.039646 0.773796 0.564310 0.034 Uiso 1 1 calc R U . . .
H20C H 0.105307 0.631276 0.513024 0.034 Uiso 1 1 calc R U . . .
C11 C 0.6681(3) 0.0665(3) 0.72772(17) 0.0245(6) Uani 1 1 d . . . . .
C21 C 0.3017(3) 0.7465(3) 0.70737(19) 0.0261(6) Uani 1 1 d . . . . .
H21A H 0.186986 0.763094 0.703649 0.039 Uiso 1 1 calc R U . . .
H21B H 0.326024 0.813230 0.654512 0.039 Uiso 1 1 calc R U . . .
H21C H 0.320060 0.779492 0.758668 0.039 Uiso 1 1 calc R U . . .
C14 C 0.4757(3) 0.3008(3) 0.54434(17) 0.0232(5) Uani 1 1 d . . . . .
H14A H 0.382231 0.394763 0.510717 0.035 Uiso 1 1 calc R U . . .
H14B H 0.534661 0.225885 0.507189 0.035 Uiso 1 1 calc R U . . .
H14C H 0.549737 0.339625 0.564687 0.035 Uiso 1 1 calc R U . . .
C17 C 0.2760(3) 0.1832(4) 0.59132(18) 0.0250(6) Uani 1 1 d . . . . .
H17A H 0.228737 0.134723 0.641963 0.038 Uiso 1 1 calc R U . . .
H17B H 0.317629 0.108299 0.552542 0.038 Uiso 1 1 calc R U . . .
H17C H 0.191447 0.288132 0.559611 0.038 Uiso 1 1 calc R U . . .
C3 C 0.1722(3) 0.1864(3) 0.88174(16) 0.0224(5) Uani 1 1 d . . . . .
C12 C 0.5495(3) 0.0475(3) 0.66649(17) 0.0224(5) Uani 1 1 d . . . . .
H12A H 0.613870 -0.007301 0.621446 0.027 Uiso 1 1 calc R U . . .
H12B H 0.498948 -0.023401 0.701599 0.027 Uiso 1 1 calc R U . . .
C6 C 0.1390(4) 0.5447(4) 0.8882(2) 0.0315(7) Uani 1 1 d . . . . .
H6A H 0.159038 0.642338 0.862005 0.047 Uiso 1 1 calc R U . . .
H6B H 0.108880 0.544008 0.948897 0.047 Uiso 1 1 calc R U . . .
H6C H 0.049401 0.546457 0.855114 0.047 Uiso 1 1 calc R U . . .
C4 C 0.2747(3) 0.2385(4) 0.93546(17) 0.0247(6) Uani 1 1 d . . . . .
H4A H 0.220665 0.256778 0.990795 0.030 Uiso 1 1 calc R U . . .
H4B H 0.385284 0.147858 0.950439 0.030 Uiso 1 1 calc R U . . .
C15 C 0.8174(4) 0.0921(5) 0.6804(2) 0.0373(7) Uani 1 1 d . . . . .
H15A H 0.777086 0.195495 0.635124 0.056 Uiso 1 1 calc R U . . .
H15B H 0.879120 0.000717 0.653374 0.056 Uiso 1 1 calc R U . . .
H15C H 0.889124 0.096144 0.723012 0.056 Uiso 1 1 calc R U . . .
C23 C 0.5826(3) 0.5493(4) 0.72198(19) 0.0283(6) Uani 1 1 d . . . . .
H23A H 0.596927 0.589493 0.771307 0.042 Uiso 1 1 calc R U . . .
H23B H 0.608789 0.611306 0.667846 0.042 Uiso 1 1 calc R U . . .
H23C H 0.656052 0.432497 0.731170 0.042 Uiso 1 1 calc R U . . .
C9 C 0.4339(4) 0.4027(5) 0.92576(19) 0.0377(7) Uani 1 1 d . . . . .
H9A H 0.536247 0.312545 0.916869 0.057 Uiso 1 1 calc R U . . .
H9B H 0.419499 0.393993 0.988497 0.057 Uiso 1 1 calc R U . . .
H9C H 0.438424 0.507903 0.897875 0.057 Uiso 1 1 calc R U . . .
C7 C -0.0165(4) 0.2593(4) 0.89781(19) 0.0315(6) Uani 1 1 d . . . . .
H7A H -0.061489 0.379514 0.881023 0.047 Uiso 1 1 calc R U . . .
H7B H -0.033661 0.222472 0.959818 0.047 Uiso 1 1 calc R U . . .
H7C H -0.071969 0.221400 0.862598 0.047 Uiso 1 1 calc R U . . .
C16 C 0.7368(4) -0.0933(4) 0.8036(2) 0.0388(8) Uani 1 1 d . . . . .
H16A H 0.811627 -0.084378 0.842485 0.058 Uiso 1 1 calc R U . . .
H16B H 0.796134 -0.188515 0.779091 0.058 Uiso 1 1 calc R U . . .
H16C H 0.645709 -0.106927 0.836844 0.058 Uiso 1 1 calc R U . . .
C8 C 0.2383(4) -0.0052(4) 0.9088(2) 0.0357(7) Uani 1 1 d . . . . .
H8A H 0.173321 -0.039851 0.877546 0.054 Uiso 1 1 calc R U . . .
H8B H 0.229502 -0.041471 0.971898 0.054 Uiso 1 1 calc R U . . .
H8C H 0.353385 -0.054109 0.893903 0.054 Uiso 1 1 calc R U . . .

loop_
_atom_site_aniso_label
_atom_site_aniso_U_11
_atom_site_aniso_U_22
_atom_site_aniso_U_33
_atom_site_aniso_U_23
_atom_site_aniso_U_13
_atom_site_aniso_U_12
Zr1 0.01330(11) 0.01642(11) 0.01303(11) -0.00349(8) 0.00233(7) -0.00685(8)
O2 0.0266(9) 0.0259(10) 0.0147(8) -0.0025(7) 0.0048(7) -0.0167(8)
O10 0.0180(9) 0.0223(9) 0.0203(9) -0.0075(7) 0.0005(7) -0.0032(7)
N19 0.0135(9) 0.0196(11) 0.0160(10) -0.0018(8) 0.0009(7) -0.0077(8)
N22 0.0159(10) 0.0199(11) 0.0240(11) -0.0042(9) 0.0021(8) -0.0116(9)
N5 0.0238(11) 0.0260(12) 0.0166(10) -0.0070(9) 0.0034(8) -0.0123(9)
N13 0.0204(10) 0.0180(10) 0.0142(9) -0.0030(8) 0.0015(8) -0.0066(9)
C18 0.0151(12) 0.0305(15) 0.0237(13) -0.0048(11) 0.0008(9) -0.0100(11)
C20 0.0189(12) 0.0259(14) 0.0207(12) -0.0006(10) -0.0003(9) -0.0097(11)
C11 0.0219(13) 0.0213(13) 0.0204(13) -0.0061(11) 0.0016(10) 0.0008(11)
C21 0.0276(14) 0.0238(14) 0.0311(14) -0.0081(11) 0.0033(11) -0.0142(12)
C14 0.0265(13) 0.0220(13) 0.0177(12) -0.0024(10) 0.0056(10) -0.0089(11)
C17 0.0295(14) 0.0261(14) 0.0232(13) -0.0086(11) 0.0020(10) -0.0140(12)
C3 0.0299(14) 0.0275(14) 0.0130(11) -0.0028(10) 0.0078(10) -0.0172(12)
C12 0.0277(14) 0.0164(12) 0.0181(12) -0.0044(10) 0.0024(10) -0.0046(11)
C6 0.0363(16) 0.0262(15) 0.0329(15) -0.0147(12) 0.0174(12) -0.0117(13)
C4 0.0298(14) 0.0267(14) 0.0153(12) -0.0014(10) 0.0027(10) -0.0120(12)
C15 0.0209(14) 0.053(2) 0.0332(16) -0.0158(15) 0.0048(11) -0.0081(14)
C23 0.0222(14) 0.0359(16) 0.0321(15) -0.0063(12) 0.0014(11) -0.0184(12)
C9 0.0479(19) 0.057(2) 0.0212(14) -0.0077(14) -0.0033(12) -0.0344(17)
C7 0.0341(16) 0.0445(18) 0.0238(14) -0.0106(13) 0.0101(11) -0.0238(14)
C16 0.0421(18) 0.0285(16) 0.0281(15) -0.0018(13) -0.0100(13) 0.0008(14)
C8 0.053(2) 0.0280(16) 0.0272(15) -0.0021(12) 0.0100(13) -0.0215(15)

loop_
_atom_type_symbol
_atom_type_description
_atom_type_scat_dispersion_real
_atom_type_scat_dispersion_imag
_atom_type_scat_source
C C 0.0181 0.0091 'International Tables Vol C Tables 4.2.6.8 and 6.1.1.4'
H H 0.0000 0.0000 'International Tables Vol C Tables 4.2.6.8 and 6.1.1.4'
N N 0.0311 0.0180 'International Tables Vol C Tables 4.2.6.8 and 6.1.1.4'
O O 0.0492 0.0322 'International Tables Vol C Tables 4.2.6.8 and 6.1.1.4'
Zr Zr -0.1862 2.2449 'International Tables Vol C Tables 4.2.6.8 and 6.1.1.4'

loop_
_geom_angle_atom_site_label_1
_geom_angle_atom_site_label_2
_geom_angle_atom_site_label_3
_geom_angle
_geom_angle_site_symmetry_1
_geom_angle_site_symmetry_3
_geom_angle_publ_flag
O10 Zr1 O2 101.92(7) . . ?
O10 Zr1 N19 154.75(7) . . ?
O2 Zr1 N19 90.94(7) . . ?
O10 Zr1 N22 89.62(8) . . ?
O2 Zr1 N22 154.54(8) . . ?
N19 Zr1 N22 87.66(8) . . ?
O10 Zr1 N5 90.68(7) . . ?
O2 Zr1 N5 71.53(7) . . ?
N19 Zr1 N5 114.13(7) . . ?
N22 Zr1 N5 85.88(8) . . ?
O10 Zr1 N13 71.98(7) . . ?
O2 Zr1 N13 88.99(7) . . ?
N19 Zr1 N13 86.80(7) . . ?
N22 Zr1 N13 116.29(8) . . ?
N5 Zr1 N13 150.91(7) . . ?
C3 O2 Zr1 130.09(16) . . ?
C11 O10 Zr1 129.81(15) . . ?
C20 N19 C18 108.50(19) . . ?
C20 N19 Zr1 126.41(15) . . ?
C18 N19 Zr1 124.50(16) . . ?
C21 N22 C23 108.4(2) . . ?
C21 N22 Zr1 125.69(16) . . ?
C23 N22 Zr1 125.45(17) . . ?
C9 N5 C6 109.1(2) . . ?
C9 N5 C4 109.2(2) . . ?
C6 N5 C4 111.6(2) . . ?
C9 N5 Zr1 112.94(16) . . ?
C6 N5 Zr1 107.76(16) . . ?
C4 N5 Zr1 106.19(15) . . ?
C14 N13 C17 108.9(2) . . ?
C14 N13 C12 111.78(19) . . ?
C17 N13 C12 109.1(2) . . ?
C14 N13 Zr1 109.11(15) . . ?
C17 N13 Zr1 112.27(15) . . ?
C12 N13 Zr1 105.70(14) . . ?
N19 C18 H18A 109.5 . . ?
N19 C18 H18B 109.5 . . ?
H18A C18 H18B 109.5 . . ?
N19 C18 H18C 109.5 . . ?
H18A C18 H18C 109.5 . . ?
H18B C18 H18C 109.5 . . ?
N19 C20 H20A 109.5 . . ?
N19 C20 H20B 109.5 . . ?
H20A C20 H20B 109.5 . . ?
N19 C20 H20C 109.5 . . ?
H20A C20 H20C 109.5 . . ?
H20B C20 H20C 109.5 . . ?
O10 C11 C16 109.3(2) . . ?
O10 C11 C15 110.1(2) . . ?
C16 C11 C15 108.2(2) . . ?
O10 C11 C12 107.0(2) . . ?
C16 C11 C12 108.1(2) . . ?
C15 C11 C12 114.0(2) . . ?
N22 C21 H21A 109.5 . . ?
N22 C21 H21B 109.5 . . ?
H21A C21 H21B 109.5 . . ?
N22 C21 H21C 109.5 . . ?
H21A C21 H21C 109.5 . . ?
H21B C21 H21C 109.5 . . ?
N13 C14 H14A 109.5 . . ?
N13 C14 H14B 109.5 . . ?
H14A C14 H14B 109.5 . . ?
N13 C14 H14C 109.5 . . ?
H14A C14 H14C 109.5 . . ?
H14B C14 H14C 109.5 . . ?
N13 C17 H17A 109.5 . . ?
N13 C17 H17B 109.5 . . ?
H17A C17 H17B 109.5 . . ?
N13 C17 H17C 109.5 . . ?
H17A C17 H17C 109.5 . . ?
H17B C17 H17C 109.5 . . ?
O2 C3 C8 109.7(2) . . ?
O2 C3 C7 110.4(2) . . ?
C8 C3 C7 107.6(2) . . ?
O2 C3 C4 106.8(2) . . ?
C8 C3 C4 108.2(2) . . ?
C7 C3 C4 114.1(2) . . ?
N13 C12 C11 112.3(2) . . ?
N13 C12 H12A 109.1 . . ?
C11 C12 H12A 109.1 . . ?
N13 C12 H12B 109.1 . . ?
C11 C12 H12B 109.1 . . ?
H12A C12 H12B 107.9 . . ?
N5 C6 H6A 109.5 . . ?
N5 C6 H6B 109.5 . . ?
H6A C6 H6B 109.5 . . ?
N5 C6 H6C 109.5 . . ?
H6A C6 H6C 109.5 . . ?
H6B C6 H6C 109.5 . . ?
N5 C4 C3 112.6(2) . . ?
N5 C4 H4A 109.1 . . ?
C3 C4 H4A 109.1 . . ?
N5 C4 H4B 109.1 . . ?
C3 C4 H4B 109.1 . . ?
H4A C4 H4B 107.8 . . ?
C11 C15 H15A 109.5 . . ?
C11 C15 H15B 109.5 . . ?
H15A C15 H15B 109.5 . . ?
C11 C15 H15C 109.5 . . ?
H15A C15 H15C 109.5 . . ?
H15B C15 H15C 109.5 . . ?
N22 C23 H23A 109.5 . . ?
N22 C23 H23B 109.5 . . ?
H23A C23 H23B 109.5 . . ?
N22 C23 H23C 109.5 . . ?
H23A C23 H23C 109.5 . . ?
H23B C23 H23C 109.5 . . ?
N5 C9 H9A 109.5 . . ?
N5 C9 H9B 109.5 . . ?
H9A C9 H9B 109.5 . . ?
N5 C9 H9C 109.5 . . ?
H9A C9 H9C 109.5 . . ?
H9B C9 H9C 109.5 . . ?
C3 C7 H7A 109.5 . . ?
C3 C7 H7B 109.5 . . ?
H7A C7 H7B 109.5 . . ?
C3 C7 H7C 109.5 . . ?
H7A C7 H7C 109.5 . . ?
H7B C7 H7C 109.5 . . ?
C11 C16 H16A 109.5 . . ?
C11 C16 H16B 109.5 . . ?
H16A C16 H16B 109.5 . . ?
C11 C16 H16C 109.5 . . ?
H16A C16 H16C 109.5 . . ?
H16B C16 H16C 109.5 . . ?
C3 C8 H8A 109.5 . . ?
C3 C8 H8B 109.5 . . ?
H8A C8 H8B 109.5 . . ?
C3 C8 H8C 109.5 . . ?
H8A C8 H8C 109.5 . . ?
H8B C8 H8C 109.5 . . ?

loop_
_geom_bond_atom_site_label_1
_geom_bond_atom_site_label_2
_geom_bond_distance
_geom_bond_site_symmetry_2
_geom_bond_publ_flag
Zr1 O10 2.0322(17) . ?
Zr1 O2 2.0367(17) . ?
Zr1 N19 2.119(2) . ?
Zr1 N22 2.126(2) . ?
Zr1 N5 2.414(2) . ?
Zr1 N13 2.419(2) . ?
O2 C3 1.404(3) . ?
O10 C11 1.404(3) . ?
N19 C20 1.453(3) . ?
N19 C18 1.459(3) . ?
N22 C21 1.448(3) . ?
N22 C23 1.453(3) . ?
N5 C9 1.472(4) . ?
N5 C6 1.475(3) . ?
N5 C4 1.482(3) . ?
N13 C14 1.476(3) . ?
N13 C17 1.477(3) . ?
N13 C12 1.487(3) . ?
C18 H18A 0.9600 . ?
C18 H18B 0.9600 . ?
C18 H18C 0.9600 . ?
C20 H20A 0.9600 . ?
C20 H20B 0.9600 . ?
C20 H20C 0.9600 . ?
C11 C16 1.535(4) . ?
C11 C15 1.538(4) . ?
C11 C12 1.542(4) . ?
C21 H21A 0.9600 . ?
C21 H21B 0.9600 . ?
C21 H21C 0.9600 . ?
C14 H14A 0.9600 . ?
C14 H14B 0.9600 . ?
C14 H14C 0.9600 . ?
C17 H17A 0.9600 . ?
C17 H17B 0.9600 . ?
C17 H17C 0.9600 . ?
C3 C8 1.533(4) . ?
C3 C7 1.538(4) . ?
C3 C4 1.542(4) . ?
C12 H12A 0.9700 . ?
C12 H12B 0.9700 . ?
C6 H6A 0.9600 . ?
C6 H6B 0.9600 . ?
C6 H6C 0.9600 . ?
C4 H4A 0.9700 . ?
C4 H4B 0.9700 . ?
C15 H15A 0.9600 . ?
C15 H15B 0.9600 . ?
C15 H15C 0.9600 . ?
C23 H23A 0.9600 . ?
C23 H23B 0.9600 . ?
C23 H23C 0.9600 . ?
C9 H9A 0.9600 . ?
C9 H9B 0.9600 . ?
C9 H9C 0.9600 . ?
C7 H7A 0.9600 . ?
C7 H7B 0.9600 . ?
C7 H7C 0.9600 . ?
C16 H16A 0.9600 . ?
C16 H16B 0.9600 . ?
C16 H16C 0.9600 . ?
C8 H8A 0.9600 . ?
C8 H8B 0.9600 . ?
C8 H8C 0.9600 . ?

loop_
_geom_torsion_atom_site_label_1
_geom_torsion_atom_site_label_2
_geom_torsion_atom_site_label_3
_geom_torsion_atom_site_label_4
_geom_torsion
_geom_torsion_site_symmetry_1
_geom_torsion_site_symmetry_2
_geom_torsion_site_symmetry_3
_geom_torsion_site_symmetry_4
_geom_torsion_publ_flag
Zr1 O10 C11 C16 -125.1(2) . . . . ?
Zr1 O10 C11 C15 116.1(2) . . . . ?
Zr1 O10 C11 C12 -8.3(3) . . . . ?
Zr1 O2 C3 C8 -121.8(2) . . . . ?
Zr1 O2 C3 C7 119.7(2) . . . . ?
Zr1 O2 C3 C4 -4.8(3) . . . . ?
C14 N13 C12 C11 79.3(3) . . . . ?
C17 N13 C12 C11 -160.2(2) . . . . ?
Zr1 N13 C12 C11 -39.3(2) . . . . ?
O10 C11 C12 N13 33.2(3) . . . . ?
C16 C11 C12 N13 150.7(2) . . . . ?
C15 C11 C12 N13 -88.8(3) . . . . ?
C9 N5 C4 C3 -160.8(2) . . . . ?
C6 N5 C4 C3 78.5(3) . . . . ?
Zr1 N5 C4 C3 -38.7(2) . . . . ?
O2 C3 C4 N5 30.8(3) . . . . ?
C8 C3 C4 N5 148.8(2) . . . . ?
C7 C3 C4 N5 -91.4(3) . . . . ?
